data_4312415
loop_
_publ_author_name
'Michael B. Doran'
'Alexander J. Norquist'
'Dermot O'Hare'

_publ_section_title
;
 Exploration of Composition Space in Templated Uranium Sulfates
;
_journal_name_full 'Inorganic Chemistry'
_journal_page_first 6989
_journal_page_last 6995
_journal_paper_doi 10.1021/ic034540j
_journal_volume 42
_journal_year 2003
_chemical_absolute_configuration unk
_chemical_compound_source
;
?
;
_chemical_formula_moiety ' C8 H28 N4 O20 S4 U2 '
_chemical_formula_sum 'C8 H28 N4 O20 S4 U2'
_chemical_formula_weight 1104.65
_space_group_IT_number 19
_symmetry_cell_setting orthorhombic
_symmetry_space_group_name_Hall 'P 2ac 2ab'
_symmetry_space_group_name_H-M 'P 21 21 21'
_audit_creation_date 03-12-02
_audit_creation_method CRYSTALS_ver_12-03-99
_cell_angle_alpha 90
_cell_angle_beta 90
_cell_angle_gamma 90
_cell_formula_units_Z 2
_cell_length_a 9.3322(1)
_cell_length_b 9.7743(2)
_cell_length_c 13.8897(3)
_cell_measurement_reflns_used 1638
_cell_measurement_temperature 150
_cell_measurement_theta_max 27
_cell_measurement_theta_min 5
_cell_volume 1266.96(4)
_computing_cell_refinement
; 
 Denzo/Scalepack (Otwinowski & Minor, 1996) 
;
_computing_data_collection
; 
 COLLECT (Nonius BV, 1997) 
;
_computing_data_reduction
; 
 Denzo/Scalepack (Otwinowski & Minor, 1996) 
;
_computing_structure_solution
; 
 SIR92 (Altomare et al, 1994) 
;
_diffrn_ambient_temperature 150
_diffrn_measured_fraction_theta_full 0.970
_diffrn_measured_fraction_theta_max 0.958
_diffrn_measurement_device_type
; 
Enraf Nonius Kappa CCD 
;
_diffrn_measurement_method \w
_diffrn_radiation_monochromator graphite
_diffrn_radiation_type 'Mo K\a'
_diffrn_radiation_wavelength 0.71073
_diffrn_reflns_av_R_equivalents 0.00
_diffrn_reflns_limit_h_max 12
_diffrn_reflns_limit_h_min -12
_diffrn_reflns_limit_k_max 12
_diffrn_reflns_limit_k_min -12
_diffrn_reflns_limit_l_max 18
_diffrn_reflns_limit_l_min -17
_diffrn_reflns_number 2848
_diffrn_reflns_theta_full 25.054
_diffrn_reflns_theta_max 27.532
_diffrn_reflns_theta_min 5.264
_diffrn_standards_decay_% 0.00
_diffrn_standards_interval_count 0
_diffrn_standards_interval_time 0
_diffrn_standards_number 0
_exptl_absorpt_coefficient_mu 13.192
_exptl_absorpt_correction_T_max 0.27
_exptl_absorpt_correction_T_min 0.02
_exptl_absorpt_correction_type multi-scan
_exptl_absorpt_process_details
; 
 Denzo/Scalepack (Otwinowski & Minor, 1996) 
;
_exptl_crystal_colour ' yellow '
_exptl_crystal_density_diffrn 2.895
_exptl_crystal_density_meas ?
_exptl_crystal_description ' plate '
_exptl_crystal_F_000 1024.000
_exptl_crystal_size_max 0.40
_exptl_crystal_size_mid 0.30
_exptl_crystal_size_min 0.10
_refine_diff_density_max 3.45
_refine_diff_density_min -3.14
_refine_ls_abs_structure_details 'Flack, 0 Friedel-pairs'
_refine_ls_abs_structure_Flack 0.020(8)
_refine_ls_extinction_coef 69.0(18)
_refine_ls_extinction_method 'Larson 1970 Crystallographic Computing eq 22'
_refine_ls_goodness_of_fit_ref 0.8932
_refine_ls_number_parameters 60
_refine_ls_number_reflns 2766
_refine_ls_R_factor_all 0.0227
_refine_ls_R_factor_gt 0.0218
_refine_ls_shift/su_max 0.002737
_refine_ls_structure_factor_coef Fsqd
_refine_ls_weighting_details
;
 Method= Tukey and Prince 
 W = [weight] * [1-(deltaF/6*sigmaF)^2]^2 
 
 11.3 16.2 8.81 2.89 
;
_refine_ls_weighting_scheme calc
_refine_ls_wR_factor_all 0.0560
_refine_ls_wR_factor_gt 0.0551
_refine_ls_wR_factor_ref 0.0551
_reflns_limit_h_max 12
_reflns_limit_h_min -12
_reflns_limit_k_max 12
_reflns_limit_k_min 0
_reflns_limit_l_max 18
_reflns_limit_l_min 0
_reflns_number_gt 2766
_reflns_number_total 2831
_reflns_threshold_expression I>3.00u(I)
_cod_data_source_file ic034540jsi20030820_093614_3.cif
_cod_data_source_block USO-19
_cod_depositor_comments
;
The following automatic conversions were performed:

'_symmetry_cell_setting' value 'Orthorhombic ' changed to
'orthorhombic' according to the built-in table from CIF Core
dictionary named 'cif_core.dic' version 2.4.1 from 2010-06-29.

Automatic conversion script
Id: cif_fix_values 1646 2011-03-28 12:23:43Z adriana 

The following automatic conversions were performed:

'_exptl_crystal_density_meas' value 'not measured' was changed to '?'
- the value is perceived as not measured.

Automatic conversion script
Id: cif_fix_values 3008 2015-01-20 13:52:24Z robertas 
;
_cod_original_sg_symbol_H-M 'P 21 21 21 '
_cod_original_formula_sum ' C8 H28 N4 O20 S4 U2 '
_cod_database_code 4312415

loop_
_symmetry_equiv_pos_as_xyz
x,y,z
x+1/2,-y+1/2,-z
-x,y+1/2,-z+1/2
-x+1/2,-y,z+1/2

loop_
_atom_site_label
_atom_site_type_symbol
_atom_site_fract_x
_atom_site_fract_y
_atom_site_fract_z
_atom_site_U_iso_or_equiv
_atom_site_occupancy
_atom_site_adp_type
_atom_site_attached_hydrogens
U1 U 1.234455(18) 0.574249(16) 0.738964(12) 0.0061 1.0000 Uani .
S2 S 1.00855(14) 0.86437(13) 0.80115(9) 0.0071 1.0000 Uani .
S1 S 1.53856(14) 0.35500(13) 0.6962(1) 0.0098 1.0000 Uani .
O4 O 1.4281(4) 0.4285(4) 0.7543(3) 0.0113 1.0000 Uani .
O7 O 1.0910(4) 0.7787(4) 0.7324(3) 0.0097 1.0000 Uani .
O2 O 1.2493(4) 0.5819(4) 0.6115(2) 0.0112 1.0000 Uani .
O1 O 1.2181(4) 0.5690(4) 0.8662(2) 0.0118 1.0000 Uani .
O5 O 1.1476(4) 0.3389(4) 0.7126(3) 0.0086 1.0000 Uani .
O9 O 1.4752(6) 0.3006(5) 0.6087(3) 0.0239 1.0000 Uani .
O6 O 0.9750(4) 0.5119(4) 0.7222(3) 0.0104 1.0000 Uani .
O8 O 1.6592(5) 0.4454(5) 0.6777(3) 0.0180 1.0000 Uani .
O3 O 1.4122(4) 0.7389(4) 0.7418(3) 0.0138 1.0000 Uani .
O10 O 1.0502(5) 0.8357(4) 0.9003(3) 0.0122 1.0000 Uani .
N1 N 1.2083(5) 0.0920(5) 0.9639(3) 0.0132 1.0000 Uani .
N2 N 1.2831(6) -0.2084(5) 1.0258(3) 0.0132 1.0000 Uani .
C3 C 1.2799(8) -0.0836(6) 1.0883(4) 0.0204 1.0000 Uani .
C1 C 1.2610(9) 0.2137(6) 0.9109(4) 0.0237 1.0000 Uani .
C2 C 1.3180(7) 0.0463(6) 1.0353(4) 0.0169 1.0000 Uani .
C4 C 1.0664(8) 0.1216(8) 1.0078(6) 0.0300 1.0000 Uani .
H7 H 1.1806 -0.0724 1.1157 0.0250 1.0000 Uiso .
H8 H 1.3491 -0.0958 1.1427 0.0250 1.0000 Uiso .
H2 H 1.1865 0.2437 0.8627 0.0293 1.0000 Uiso .
H1 H 1.2796 0.2903 0.9567 0.0293 1.0000 Uiso .
H3 H 1.3513 0.1906 0.8755 0.0293 1.0000 Uiso .
H5 H 1.3315 0.1214 1.0834 0.0204 1.0000 Uiso .
H6 H 1.4101 0.0303 1.0002 0.0204 1.0000 Uiso .
H14 H 1.0236 0.0348 1.0342 0.0362 1.0000 Uiso .
H13 H 1.0000 0.1606 0.9585 0.0362 1.0000 Uiso .
H12 H 1.0778 0.1887 1.0619 0.0362 1.0000 Uiso .
H4 H 1.1936 0.0137 0.9184 0.0155 1.0000 Uiso .
H11 H 1.2564 -0.2909 1.0647 0.0164 1.0000 Uiso .
H10 H 1.3812 -0.2209 0.9987 0.0164 1.0000 Uiso .
H9 H 1.2127 -0.1976 0.9717 0.0164 1.0000 Uiso .

loop_
_atom_site_aniso_label
_atom_site_aniso_U_11
_atom_site_aniso_U_22
_atom_site_aniso_U_33
_atom_site_aniso_U_23
_atom_site_aniso_U_13
_atom_site_aniso_U_12
U1 0.0058 0.0052 0.0072 -0.0000 0.0001 -0.0000
S2 0.0069 0.0065 0.0079 -0.0004 -0.0001 0.0010
S1 0.0071 0.0109 0.0114 0.0002 0.0001 0.0024
O4 0.0112 0.0092 0.0136 -0.0014 0.0013 0.0043
O7 0.0089 0.0108 0.0095 -0.0003 0.0049 0.0016
O2 0.0151 0.0149 0.0037 -0.0013 -0.0017 0.0034
O1 0.0202 0.0103 0.0050 -0.0002 0.0036 0.0019
O5 0.0067 0.0091 0.0099 -0.0026 -0.0015 -0.0020
O9 0.0224 0.0357 0.0136 -0.0044 -0.0020 0.0018
O6 0.0140 0.0030 0.0144 -0.0002 0.0013 0.0034
O8 0.0086 0.0239 0.0216 0.0110 0.0027 -0.0020
O3 0.0132 0.0122 0.0161 -0.0034 0.0002 -0.0043
O10 0.0113 0.0149 0.0105 -0.0006 -0.0012 -0.0006
N1 0.0152 0.0152 0.0091 0.0014 -0.0016 0.0008
N2 0.0170 0.0108 0.0120 0.0006 -0.0013 0.0004
C3 0.0391 0.0130 0.0089 0.0032 -0.0055 -0.0004
C1 0.0412 0.0153 0.0147 0.0040 -0.0066 -0.0015
C2 0.0225 0.0116 0.0166 0.0017 -0.0096 0.0006
C4 0.0143 0.0388 0.0370 -0.0195 -0.0047 0.0057

loop_
_atom_type_symbol
_atom_type_scat_dispersion_real
_atom_type_scat_dispersion_imag
_atom_type_scat_Cromer_Mann_a1
_atom_type_scat_Cromer_Mann_b1
_atom_type_scat_Cromer_Mann_a2
_atom_type_scat_Cromer_Mann_b2
_atom_type_scat_Cromer_Mann_a3
_atom_type_scat_Cromer_Mann_b3
_atom_type_scat_Cromer_Mann_a4
_atom_type_scat_Cromer_Mann_b4
_atom_type_scat_Cromer_Mann_c
_atom_type_scat_source
'U   ' -9.6767 9.6646 36.0228 0.5293 23.4128 3.3253 14.9491 16.0927 4.1880 100.6130 13.3966 International_Tables_Vol_IV_Table_2.2B
'S   ' 0.1246 0.1234 6.9053 1.4679 5.2034 22.2151 1.4379 0.2536 1.5863 56.1720 0.8669 International_Tables_Vol_IV_Table_2.2B
'O   ' 0.0106 0.0060 3.0485 13.2771 2.2868 5.7011 1.5463 0.3239 0.8670 32.9089 0.2508 International_Tables_Vol_IV_Table_2.2B
'C   ' 0.0033 0.0016 2.3100 20.8439 1.0200 10.2075 1.5886 0.5687 0.8650 51.6512 0.2156 International_Tables_Vol_IV_Table_2.2B
'N   ' 0.0061 0.0033 12.2126 0.0057 3.1322 9.8933 2.0125 28.9975 1.1663 0.5826 -11.5290 International_Tables_Vol_IV_Table_2.2B
'H   ' 0.0000 0.0000 0.4930 10.5109 0.3229 26.1257 0.1402 3.1424 0.0408 57.7998 0.0030 International_Tables_Vol_IV_Table_2.2B

loop_
_geom_angle_atom_site_label_1
_geom_angle_site_symmetry_1
_geom_angle_atom_site_label_2
_geom_angle_site_symmetry_2
_geom_angle_atom_site_label_3
_geom_angle_site_symmetry_3
_geom_angle
_geom_angle_publ_flag
O4 . U1 . O7 . 161.84(13) yes
O4 . U1 . O2 . 93.27(15) yes
O7 . U1 . O2 . 88.32(15) yes
O4 . U1 . O1 . 87.56(16) yes
O7 . U1 . O1 . 90.81(15) yes
O2 . U1 . O1 . 179.12(16) yes
O4 . U1 . O5 . 72.29(13) yes
O7 . U1 . O5 . 125.87(13) yes
O2 . U1 . O5 . 85.22(15) yes
O1 . U1 . O5 . 95.32(15) yes
O4 . U1 . O6 . 127.87(12) yes
O7 . U1 . O6 . 70.19(12) yes
O2 . U1 . O6 . 89.58(16) yes
O1 . U1 . O6 . 90.15(16) yes
O5 . U1 . O6 . 56.10(12) yes
O4 . U1 . O3 . 82.32(13) yes
O7 . U1 . O3 . 79.74(13) yes
O2 . U1 . O3 . 86.08(16) yes
O1 . U1 . O3 . 93.73(17) yes
O5 . U1 . O3 . 152.58(13) yes
O6 . U1 . O3 . 149.73(13) yes
O7 . S2 . O5 3_756 109.3(2) yes
O7 . S2 . O6 3_756 110.7(2) yes
O5 3_756 S2 . O6 3_756 103.6(2) yes
O7 . S2 . O10 . 111.1(2) yes
O5 3_756 S2 . O10 . 110.4(2) yes
O6 3_756 S2 . O10 . 111.4(2) yes
O4 . S1 . O9 . 110.3(3) yes
O4 . S1 . O8 . 109.7(2) yes
O9 . S1 . O8 . 112.9(3) yes
O4 . S1 . O3 3_846 105.4(2) yes
O9 . S1 . O3 3_846 109.2(3) yes
O8 . S1 . O3 3_846 109.0(2) yes
U1 . O4 . S1 . 141.9(2) yes
U1 . O7 . S2 . 137.1(2) yes
U1 . O5 . S2 3_746 100.63(18) yes
U1 . O6 . S2 3_746 99.00(19) yes
U1 . O3 . S1 3_856 139.2(3) yes
C1 . N1 . C2 . 110.0(5) yes
C1 . N1 . C4 . 110.0(6) yes
C2 . N1 . C4 . 113.4(5) yes
C1 . N1 . H4 . 110.232 no
C2 . N1 . H4 . 106.484 no
C4 . N1 . H4 . 106.636 no
C3 . N2 . H11 . 109.751 no
C3 . N2 . H10 . 109.699 no
H11 . N2 . H10 . 109.543 no
C3 . N2 . H9 . 109.541 no
H11 . N2 . H9 . 108.986 no
H10 . N2 . H9 . 109.305 no
N2 . C3 . C2 . 113.4(4) yes
N2 . C3 . H7 . 108.982 no
C2 . C3 . H7 . 108.086 no
N2 . C3 . H8 . 109.092 no
C2 . C3 . H8 . 108.428 no
H7 . C3 . H8 . 108.752 no
N1 . C1 . H2 . 109.438 no
N1 . C1 . H1 . 110.109 no
H2 . C1 . H1 . 108.972 no
N1 . C1 . H3 . 109.954 no
H2 . C1 . H3 . 108.703 no
H1 . C1 . H3 . 109.637 no
N1 . C2 . C3 . 114.4(5) yes
N1 . C2 . H5 . 108.076 no
C3 . C2 . H5 . 108.678 no
N1 . C2 . H6 . 108.158 no
C3 . C2 . H6 . 108.020 no
H5 . C2 . H6 . 109.417 no
N1 . C4 . H14 . 109.822 no
N1 . C4 . H13 . 110.242 no
H14 . C4 . H13 . 108.966 no
N1 . C4 . H12 . 109.930 no
H14 . C4 . H12 . 108.602 no
H13 . C4 . H12 . 109.248 no

loop_
_geom_bond_atom_site_label_1
_geom_bond_site_symmetry_1
_geom_bond_atom_site_label_2
_geom_bond_site_symmetry_2
_geom_bond_distance
_geom_bond_publ_flag
U1 . O4 . 2.311(3) yes
U1 . O7 . 2.407(4) yes
U1 . O2 . 1.777(3) yes
U1 . O1 . 1.775(3) yes
U1 . O5 . 2.467(4) yes
U1 . O6 . 2.507(4) yes
U1 . O3 . 2.312(4) yes
S2 . O7 . 1.485(4) yes
S2 . O5 3_756 1.490(4) yes
S2 . O6 3_756 1.486(4) yes
S2 . O10 . 1.458(4) yes
S1 . O4 . 1.494(4) yes
S1 . O9 . 1.452(5) yes
S1 . O8 . 1.454(4) yes
S1 . O3 3_846 1.497(4) yes
N1 . C1 . 1.484(7) yes
N1 . C2 . 1.494(7) yes
N1 . C4 . 1.486(9) yes
N1 . H4 . 1.001 no
N2 . C3 . 1.498(7) yes
N2 . H11 . 1.002 no
N2 . H10 . 0.998 no
N2 . H9 . 1.005 no
C3 . C2 . 1.510(8) yes
C3 . H7 . 1.008 no
C3 . H8 . 1.001 no
C1 . H2 . 1.009 no
C1 . H1 . 0.997 no
C1 . H3 . 1.001 no
C2 . H5 . 1.001 no
C2 . H6 . 1.000 no
C4 . H14 . 1.007 no
C4 . H13 . 0.999 no
C4 . H12 . 1.004 no
